data_4324314
loop_
_publ_author_name
'Maximilian N. Kopylovich'
'Kamran T. Mahmudov'
'M. F\'atima C. Guedes da Silva'
'Pawe\/l J. Figiel'
'Yauhen Yu. Karabach'
'Maxim L. Kuznetsov'
'Konstantin V. Luzyanin'
'Armando J. L. Pombeiro'

_publ_section_title
;
 Ortho-Hydroxyphenylhydrazo-\b-Diketones: Tautomery, Coordination Ability,
 and Catalytic Activity of Their Copper(II) Complexes toward Oxidation of
 Cyclohexane and Benzylic Alcohols
;
_journal_name_full 'Inorganic Chemistry'
_journal_page_first 918
_journal_page_last 931
_journal_paper_doi 10.1021/ic101516k
_journal_volume 50
_journal_year 2011
_chemical_formula_moiety 'C24 H24 Cu2 N4 O8'
_chemical_formula_sum 'C24 H24 Cu2 N4 O8'
_chemical_formula_weight 623.55
_chemical_name_systematic
; 
 ? 
;
_space_group_IT_number 15
_symmetry_cell_setting monoclinic
_symmetry_space_group_name_Hall '-C 2yc'
_symmetry_space_group_name_H-M 'C 1 2/c 1'
_atom_sites_solution_hydrogens geom
_atom_sites_solution_primary direct
_atom_sites_solution_secondary difmap
_audit_creation_method SHELXL-97
_cell_angle_alpha 90.00
_cell_angle_beta 92.033(6)
_cell_angle_gamma 90.00
_cell_formula_units_Z 8
_cell_length_a 20.618(4)
_cell_length_b 10.3393(19)
_cell_length_c 23.857(4)
_cell_measurement_reflns_used 2154
_cell_measurement_temperature 150(2)
_cell_measurement_theta_max 22.53
_cell_measurement_theta_min 2.38
_cell_volume 5082.5(16)
_computing_cell_refinement 'Bruker SAINT'
_computing_data_collection 'Bruker APEX2'
_computing_data_reduction 'Bruker SAINT'
_computing_molecular_graphics 'Bruker SHELXTL'
_computing_publication_material 'Bruker SHELXTL'
_computing_structure_refinement 'SHELXL-97 (Sheldrick, 2008)'
_computing_structure_solution 'SHELXS-97 (Sheldrick, 2008)'
_diffrn_ambient_temperature 150(2)
_diffrn_measured_fraction_theta_full 0.979
_diffrn_measured_fraction_theta_max 0.979
_diffrn_measurement_device_type 'CCD area detector'
_diffrn_measurement_method 'phi and omega scans'
_diffrn_radiation_monochromator graphite
_diffrn_radiation_source 'fine-focus sealed tube'
_diffrn_radiation_type MoK\a
_diffrn_radiation_wavelength 0.71069
_diffrn_reflns_av_R_equivalents 0.0990
_diffrn_reflns_av_sigmaI/netI 0.0842
_diffrn_reflns_limit_h_max 24
_diffrn_reflns_limit_h_min -22
_diffrn_reflns_limit_k_max 12
_diffrn_reflns_limit_k_min -12
_diffrn_reflns_limit_l_max 28
_diffrn_reflns_limit_l_min -28
_diffrn_reflns_number 21573
_diffrn_reflns_theta_full 25.35
_diffrn_reflns_theta_max 25.35
_diffrn_reflns_theta_min 2.57
_exptl_absorpt_coefficient_mu 1.730
_exptl_absorpt_correction_T_max 0.7228
_exptl_absorpt_correction_T_min 0.5706
_exptl_absorpt_correction_type multi-scan
_exptl_absorpt_process_details sadabs
_exptl_crystal_colour orange
_exptl_crystal_density_diffrn 1.630
_exptl_crystal_description plate
_exptl_crystal_F_000 2544
_exptl_crystal_size_max 0.32
_exptl_crystal_size_mid 0.31
_exptl_crystal_size_min 0.18
_refine_diff_density_max 0.541
_refine_diff_density_min -0.454
_refine_diff_density_rms 0.104
_refine_ls_extinction_method none
_refine_ls_goodness_of_fit_ref 1.031
_refine_ls_hydrogen_treatment constr
_refine_ls_matrix_type full
_refine_ls_number_parameters 347
_refine_ls_number_reflns 4568
_refine_ls_number_restraints 0
_refine_ls_restrained_S_all 1.031
_refine_ls_R_factor_all 0.0935
_refine_ls_R_factor_gt 0.0459
_refine_ls_shift/su_max 0.006
_refine_ls_shift/su_mean 0.001
_refine_ls_structure_factor_coef Fsqd
_refine_ls_weighting_details 'calc w=1/[\s^2^(Fo^2^)+(0.0418P)^2^+2.6198P] where P=(Fo^2^+2Fc^2^)/3'
_refine_ls_weighting_scheme calc
_refine_ls_wR_factor_gt 0.0880
_refine_ls_wR_factor_ref 0.1101
_reflns_number_gt 2937
_reflns_number_total 4568
_reflns_threshold_expression >2sigma(I)
_cod_data_source_file ic101516k_si_002_08.cif
_cod_data_source_block Compound10
_cod_original_cell_volume 5082.4(16)
_cod_original_sg_symbol_H-M 'C 2/c'
_cod_database_code 4324314

loop_
_symmetry_equiv_pos_as_xyz
'x, y, z'
'-x, y, -z+1/2'
'x+1/2, y+1/2, z'
'-x+1/2, y+1/2, -z+1/2'
'-x, -y, -z'
'x, -y, z-1/2'
'-x+1/2, -y+1/2, -z'
'x+1/2, -y+1/2, z-1/2'

loop_
_atom_site_label
_atom_site_type_symbol
_atom_site_fract_x
_atom_site_fract_y
_atom_site_fract_z
_atom_site_U_iso_or_equiv
_atom_site_adp_type
_atom_site_occupancy
_atom_site_symmetry_multiplicity
_atom_site_calc_flag
_atom_site_refinement_flags
C1 C 0.1026(2) 0.2108(4) 0.15970(18) 0.0228(11) Uani 1 1 d .
C2 C 0.1117(2) 0.1180(5) 0.11696(18) 0.0244(11) Uani 1 1 d .
C3 C 0.0615(2) 0.0338(5) 0.10202(19) 0.0319(13) Uani 1 1 d .
H3 H 0.0671 -0.0274 0.0740 0.038 Uiso 1 1 calc R
C4 C 0.0035(3) 0.0413(5) 0.12891(19) 0.0371(14) Uani 1 1 d .
H4 H -0.0300 -0.0154 0.1191 0.044 Uiso 1 1 calc R
C5 C -0.0050(3) 0.1332(5) 0.1706(2) 0.0404(15) Uani 1 1 d .
H5 H -0.0443 0.1374 0.1884 0.048 Uiso 1 1 calc R
C6 C 0.0438(2) 0.2178(5) 0.18573(19) 0.0307(13) Uani 1 1 d .
H6 H 0.0374 0.2795 0.2134 0.037 Uiso 1 1 calc R
C11 C 0.2036(2) 0.4521(4) 0.22460(17) 0.0197(10) Uani 1 1 d .
C12 C 0.1911(2) 0.5317(5) 0.27454(18) 0.0245(12) Uani 1 1 d .
C13 C 0.1148(3) 0.5738(5) 0.34472(19) 0.0372(14) Uani 1 1 d .
H13A H 0.1174 0.6665 0.3392 0.045 Uiso 1 1 calc R
H13B H 0.1438 0.5499 0.3759 0.045 Uiso 1 1 calc R
C14 C 0.0467(3) 0.5347(6) 0.3561(2) 0.0489(16) Uani 1 1 d .
H14A H 0.0184 0.5605 0.3252 0.073 Uiso 1 1 calc R
H14B H 0.0332 0.5759 0.3898 0.073 Uiso 1 1 calc R
H14C H 0.0446 0.4425 0.3605 0.073 Uiso 1 1 calc R
C15 C 0.2628(2) 0.4648(4) 0.19525(17) 0.0220(11) Uani 1 1 d .
C16 C 0.3129(2) 0.5640(5) 0.21032(19) 0.0310(13) Uani 1 1 d .
H16A H 0.3338 0.5420 0.2456 0.047 Uiso 1 1 calc R
H16B H 0.2926 0.6472 0.2132 0.047 Uiso 1 1 calc R
H16C H 0.3447 0.5668 0.1818 0.047 Uiso 1 1 calc R
C21 C 0.3424(2) 0.0981(4) -0.00648(16) 0.0220(11) Uani 1 1 d .
C22 C 0.3326(2) 0.1943(5) 0.03466(17) 0.0229(11) Uani 1 1 d .
C23 C 0.3814(2) 0.2847(4) 0.04629(18) 0.0268(12) Uani 1 1 d .
H23 H 0.3751 0.3498 0.0725 0.032 Uiso 1 1 calc R
C24 C 0.4389(3) 0.2770(5) 0.01877(19) 0.0369(14) Uani 1 1 d .
H24 H 0.4715 0.3371 0.0267 0.044 Uiso 1 1 calc R
C25 C 0.4489(3) 0.1799(5) -0.02087(19) 0.0358(14) Uani 1 1 d .
H25 H 0.4882 0.1756 -0.0387 0.043 Uiso 1 1 calc R
C26 C 0.4012(2) 0.0909(5) -0.03360(19) 0.0315(13) Uani 1 1 d .
H26 H 0.4079 0.0266 -0.0600 0.038 Uiso 1 1 calc R
C31 C 0.2450(2) -0.1589(4) -0.06275(17) 0.0216(11) Uani 1 1 d .
C32 C 0.2622(2) -0.2587(5) -0.10443(18) 0.0264(12) Uani 1 1 d .
C33 C 0.3330(2) -0.3099(5) -0.1776(2) 0.0351(14) Uani 1 1 d .
H33A H 0.3033 -0.3105 -0.2100 0.042 Uiso 1 1 calc R
H33B H 0.3350 -0.3966 -0.1620 0.042 Uiso 1 1 calc R
C34 C 0.3991(3) -0.2673(5) -0.1941(2) 0.0492(16) Uani 1 1 d .
H34A H 0.3973 -0.1787 -0.2061 0.074 Uiso 1 1 calc R
H34B H 0.4133 -0.3205 -0.2243 0.074 Uiso 1 1 calc R
H34C H 0.4290 -0.2754 -0.1626 0.074 Uiso 1 1 calc R
C35 C 0.1825(2) -0.1583(5) -0.03880(18) 0.0271(12) Uani 1 1 d .
C36 C 0.1294(2) -0.2460(5) -0.0586(2) 0.0363(13) Uani 1 1 d .
H36A H 0.1314 -0.3250 -0.0375 0.055 Uiso 1 1 calc R
H36B H 0.1341 -0.2649 -0.0977 0.055 Uiso 1 1 calc R
H36C H 0.0882 -0.2049 -0.0536 0.055 Uiso 1 1 calc R
N1 N 0.15407(19) 0.3711(4) 0.21099(14) 0.0212(9) Uani 1 1 d .
N2 N 0.29393(19) -0.0745(4) -0.05256(14) 0.0242(10) Uani 1 1 d .
N11 N 0.15735(19) 0.2909(4) 0.17023(14) 0.0219(9) Uani 1 1 d .
N21 N 0.28893(19) 0.0150(4) -0.01492(14) 0.0223(9) Uani 1 1 d .
O1 O 0.27693(15) 0.3940(3) 0.15363(11) 0.0248(8) Uani 1 1 d .
O2 O 0.22793(17) 0.6104(3) 0.29630(12) 0.0300(8) Uani 1 1 d .
O3 O 0.13213(16) 0.5055(3) 0.29415(13) 0.0327(9) Uani 1 1 d .
O4 O 0.16726(15) -0.0814(3) 0.00015(12) 0.0286(8) Uani 1 1 d .
O5 O 0.23683(18) -0.3645(3) -0.10936(14) 0.0388(9) Uani 1 1 d .
O6 O 0.31092(17) -0.2200(3) -0.13626(12) 0.0320(9) Uani 1 1 d .
O11 O 0.17033(16) 0.1186(3) 0.09385(12) 0.0292(8) Uani 1 1 d .
O21 O 0.27555(15) 0.1916(3) 0.06023(12) 0.0253(8) Uani 1 1 d .
Cu1 Cu 0.22822(3) 0.25159(6) 0.12474(2) 0.02431(18) Uani 1 1 d .
Cu2 Cu 0.22026(3) 0.04840(6) 0.03395(2) 0.02573(18) Uani 1 1 d .

loop_
_atom_site_aniso_label
_atom_site_aniso_U_11
_atom_site_aniso_U_22
_atom_site_aniso_U_33
_atom_site_aniso_U_23
_atom_site_aniso_U_13
_atom_site_aniso_U_12
C1 0.020(3) 0.025(3) 0.023(2) 0.000(2) -0.004(2) -0.005(2)
C2 0.021(3) 0.027(3) 0.025(2) 0.002(2) -0.006(2) 0.000(2)
C3 0.031(3) 0.033(3) 0.032(3) -0.007(2) -0.004(2) 0.002(3)
C4 0.028(3) 0.048(4) 0.035(3) -0.012(3) -0.001(3) -0.012(3)
C5 0.026(3) 0.055(4) 0.040(3) -0.010(3) 0.007(3) -0.013(3)
C6 0.026(3) 0.040(3) 0.027(3) -0.007(2) 0.003(2) 0.001(3)
C11 0.018(3) 0.019(2) 0.022(2) -0.002(2) 0.000(2) 0.001(2)
C12 0.032(3) 0.020(3) 0.021(2) 0.004(2) 0.002(2) 0.004(2)
C13 0.043(4) 0.042(4) 0.027(3) -0.014(2) 0.011(3) 0.004(3)
C14 0.035(4) 0.065(4) 0.047(3) -0.018(3) 0.013(3) 0.002(3)
C15 0.029(3) 0.018(3) 0.018(2) 0.002(2) -0.008(2) 0.002(2)
C16 0.037(3) 0.027(3) 0.029(3) -0.003(2) 0.010(2) -0.005(3)
C21 0.030(3) 0.024(3) 0.012(2) 0.0027(19) 0.002(2) -0.005(2)
C22 0.027(3) 0.025(3) 0.016(2) 0.003(2) 0.005(2) -0.003(2)
C23 0.036(3) 0.024(3) 0.020(2) -0.005(2) 0.004(2) -0.008(2)
C24 0.038(4) 0.042(4) 0.031(3) -0.004(2) 0.004(3) -0.017(3)
C25 0.031(3) 0.045(3) 0.033(3) -0.007(3) 0.015(3) -0.006(3)
C26 0.035(3) 0.033(3) 0.027(3) -0.007(2) 0.012(2) -0.013(3)
C31 0.020(3) 0.024(3) 0.020(2) -0.002(2) -0.006(2) -0.002(2)
C32 0.035(3) 0.026(3) 0.018(2) -0.001(2) -0.002(2) 0.001(3)
C33 0.038(4) 0.033(3) 0.034(3) -0.008(2) 0.003(3) 0.005(3)
C34 0.049(4) 0.048(4) 0.051(3) -0.003(3) 0.012(3) 0.003(3)
C35 0.032(3) 0.024(3) 0.025(2) 0.005(2) -0.007(2) 0.004(2)
C36 0.032(3) 0.040(3) 0.036(3) -0.005(3) -0.001(3) -0.004(3)
N1 0.026(3) 0.020(2) 0.0169(19) -0.0009(16) -0.0026(17) 0.0040(19)
N2 0.030(3) 0.025(2) 0.0179(19) 0.0026(17) 0.0012(18) 0.003(2)
N11 0.024(3) 0.022(2) 0.0191(19) 0.0007(16) -0.0018(18) 0.0008(18)
N21 0.027(3) 0.022(2) 0.0179(19) -0.0020(17) -0.0001(18) -0.0033(19)
O1 0.029(2) 0.0263(19) 0.0189(15) -0.0034(14) 0.0027(15) -0.0033(16)
O2 0.037(2) 0.027(2) 0.0259(17) -0.0074(15) 0.0029(16) -0.0085(18)
O3 0.029(2) 0.041(2) 0.0292(18) -0.0154(16) 0.0115(16) -0.0029(18)
O4 0.028(2) 0.029(2) 0.0289(18) -0.0073(15) 0.0006(16) -0.0036(16)
O5 0.045(3) 0.026(2) 0.045(2) -0.0138(17) 0.0073(19) -0.0094(19)
O6 0.042(2) 0.028(2) 0.0258(18) -0.0067(15) 0.0087(17) -0.0023(17)
O11 0.025(2) 0.033(2) 0.0298(17) -0.0114(15) 0.0096(16) -0.0017(17)
O21 0.022(2) 0.0307(19) 0.0236(16) -0.0088(15) 0.0031(15) -0.0018(16)
Cu1 0.0246(4) 0.0256(3) 0.0230(3) -0.0061(3) 0.0041(3) -0.0022(3)
Cu2 0.0262(4) 0.0279(3) 0.0233(3) -0.0065(3) 0.0023(3) -0.0023(3)

loop_
_atom_type_symbol
_atom_type_description
_atom_type_scat_dispersion_real
_atom_type_scat_dispersion_imag
_atom_type_scat_source
C C 0.0033 0.0016 'International Tables Vol C Tables 4.2.6.8 and 6.1.1.4'
H H 0.0000 0.0000 'International Tables Vol C Tables 4.2.6.8 and 6.1.1.4'
N N 0.0061 0.0033 'International Tables Vol C Tables 4.2.6.8 and 6.1.1.4'
O O 0.0106 0.0060 'International Tables Vol C Tables 4.2.6.8 and 6.1.1.4'
Cu Cu 0.3201 1.2651 'International Tables Vol C Tables 4.2.6.8 and 6.1.1.4'

loop_
_geom_angle_atom_site_label_1
_geom_angle_atom_site_label_2
_geom_angle_atom_site_label_3
_geom_angle
C6 C1 N11 126.5(4)
C6 C1 C2 119.9(4)
N11 C1 C2 113.5(4)
O11 C2 C3 124.6(4)
O11 C2 C1 115.8(4)
C3 C2 C1 119.5(4)
C4 C3 C2 119.7(5)
C4 C3 H3 120.2
C2 C3 H3 120.2
C3 C4 C5 120.3(5)
C3 C4 H4 119.8
C5 C4 H4 119.8
C6 C5 C4 120.9(5)
C6 C5 H5 119.6
C4 C5 H5 119.6
C5 C6 C1 119.6(5)
C5 C6 H6 120.2
C1 C6 H6 120.2
N1 C11 C15 126.0(4)
N1 C11 C12 112.8(4)
C15 C11 C12 121.2(4)
O2 C12 O3 122.9(4)
O2 C12 C11 126.4(4)
O3 C12 C11 110.7(4)
O3 C13 C14 106.3(4)
O3 C13 H13A 110.5
C14 C13 H13A 110.5
O3 C13 H13B 110.5
C14 C13 H13B 110.5
H13A C13 H13B 108.7
C13 C14 H14A 109.5
C13 C14 H14B 109.5
H14A C14 H14B 109.5
C13 C14 H14C 109.5
H14A C14 H14C 109.5
H14B C14 H14C 109.5
O1 C15 C11 123.3(4)
O1 C15 C16 114.0(4)
C11 C15 C16 122.7(4)
C15 C16 H16A 109.5
C15 C16 H16B 109.5
H16A C16 H16B 109.5
C15 C16 H16C 109.5
H16A C16 H16C 109.5
H16B C16 H16C 109.5
C26 C21 N21 126.2(4)
C26 C21 C22 120.3(4)
N21 C21 C22 113.5(4)
O21 C22 C23 124.1(4)
O21 C22 C21 116.6(4)
C23 C22 C21 119.3(4)
C24 C23 C22 119.6(4)
C24 C23 H23 120.2
C22 C23 H23 120.2
C23 C24 C25 120.9(5)
C23 C24 H24 119.6
C25 C24 H24 119.6
C26 C25 C24 120.6(5)
C26 C25 H25 119.7
C24 C25 H25 119.7
C25 C26 C21 119.3(4)
C25 C26 H26 120.4
C21 C26 H26 120.4
N2 C31 C35 127.2(4)
N2 C31 C32 112.0(4)
C35 C31 C32 120.8(4)
O5 C32 O6 122.8(4)
O5 C32 C31 125.2(4)
O6 C32 C31 112.0(4)
O6 C33 C34 107.6(4)
O6 C33 H33A 110.2
C34 C33 H33A 110.2
O6 C33 H33B 110.2
C34 C33 H33B 110.2
H33A C33 H33B 108.5
C33 C34 H34A 109.5
C33 C34 H34B 109.5
H34A C34 H34B 109.5
C33 C34 H34C 109.5
H34A C34 H34C 109.5
H34B C34 H34C 109.5
O4 C35 C31 123.0(5)
O4 C35 C36 114.6(4)
C31 C35 C36 122.3(4)
C35 C36 H36A 109.5
C35 C36 H36B 109.5
H36A C36 H36B 109.5
C35 C36 H36C 109.5
H36A C36 H36C 109.5
H36B C36 H36C 109.5
N11 N1 C11 121.6(4)
N21 N2 C31 120.6(4)
N1 N11 C1 116.8(4)
N1 N11 Cu1 129.5(3)
C1 N11 Cu1 113.5(3)
N2 N21 C21 117.0(4)
N2 N21 Cu2 129.4(3)
C21 N21 Cu2 113.5(3)
C15 O1 Cu1 126.5(3)
C12 O3 C13 116.3(4)
C35 O4 Cu2 127.0(3)
C32 O6 C33 117.1(4)
C2 O11 Cu2 144.2(3)
C2 O11 Cu1 113.2(3)
Cu2 O11 Cu1 102.09(14)
C22 O21 Cu1 145.2(3)
C22 O21 Cu2 112.3(3)
Cu1 O21 Cu2 101.01(14)
N11 Cu1 O1 91.98(14)
N11 Cu1 O11 83.89(14)
O1 Cu1 O11 173.74(14)
N11 Cu1 O21 159.51(15)
O1 Cu1 O21 105.05(13)
O11 Cu1 O21 78.13(12)
N11 Cu1 Cu2 122.48(12)
O1 Cu1 Cu2 144.62(9)
O11 Cu1 Cu2 38.75(8)
O21 Cu1 Cu2 39.57(9)
O4 Cu2 N21 92.38(15)
O4 Cu2 O11 105.46(14)
N21 Cu2 O11 162.10(15)
O4 Cu2 O21 173.34(13)
N21 Cu2 O21 84.01(14)
O11 Cu2 O21 78.38(13)
O4 Cu2 Cu1 144.61(9)
N21 Cu2 Cu1 123.01(12)
O11 Cu2 Cu1 39.16(10)
O21 Cu2 Cu1 39.42(8)

loop_
_geom_bond_atom_site_label_1
_geom_bond_atom_site_label_2
_geom_bond_distance
C1 C6 1.383(6)
C1 N11 1.415(6)
C1 C2 1.417(6)
C2 O11 1.346(5)
C2 C3 1.389(7)
C3 C4 1.379(6)
C3 H3 0.9300
C4 C5 1.391(7)
C4 H4 0.9300
C5 C6 1.372(7)
C5 H5 0.9300
C6 H6 0.9300
C11 N1 1.351(6)
C11 C15 1.435(6)
C11 C12 1.478(6)
C12 O2 1.216(5)
C12 O3 1.346(5)
C13 O3 1.453(5)
C13 C14 1.495(7)
C13 H13A 0.9700
C13 H13B 0.9700
C14 H14A 0.9600
C14 H14B 0.9600
C14 H14C 0.9600
C15 O1 1.276(5)
C15 C16 1.492(6)
C16 H16A 0.9600
C16 H16B 0.9600
C16 H16C 0.9600
C21 C26 1.396(6)
C21 N21 1.406(6)
C21 C22 1.417(6)
C22 O21 1.345(5)
C22 C23 1.393(6)
C23 C24 1.378(7)
C23 H23 0.9300
C24 C25 1.399(7)
C24 H24 0.9300
C25 C26 1.373(7)
C25 H25 0.9300
C26 H26 0.9300
C31 N2 1.350(6)
C31 C35 1.429(6)
C31 C32 1.484(6)
C32 O5 1.217(6)
C32 O6 1.341(6)
C33 O6 1.440(5)
C33 C34 1.499(7)
C33 H33A 0.9700
C33 H33B 0.9700
C34 H34A 0.9600
C34 H34B 0.9600
C34 H34C 0.9600
C35 O4 1.271(5)
C35 C36 1.486(7)
C36 H36A 0.9600
C36 H36B 0.9600
C36 H36C 0.9600
N1 N11 1.282(5)
N2 N21 1.296(5)
N11 Cu1 1.895(4)
N21 Cu2 1.897(4)
O1 Cu1 1.898(3)
O4 Cu2 1.893(3)
O11 Cu2 1.932(3)
O11 Cu1 1.949(3)
O21 Cu1 1.952(3)
O21 Cu2 1.958(3)
Cu1 Cu2 3.0178(9)

loop_
_geom_torsion_atom_site_label_1
_geom_torsion_atom_site_label_2
_geom_torsion_atom_site_label_3
_geom_torsion_atom_site_label_4
_geom_torsion
C6 C1 C2 O11 179.8(4)
N11 C1 C2 O11 1.1(6)
C6 C1 C2 C3 -0.7(7)
N11 C1 C2 C3 -179.4(4)
O11 C2 C3 C4 179.5(5)
C1 C2 C3 C4 0.0(7)
C2 C3 C4 C5 0.4(8)
C3 C4 C5 C6 -0.1(8)
C4 C5 C6 C1 -0.7(8)
N11 C1 C6 C5 179.6(5)
C2 C1 C6 C5 1.1(7)
N1 C11 C12 O2 178.6(4)
C15 C11 C12 O2 -1.8(7)
N1 C11 C12 O3 -1.1(5)
C15 C11 C12 O3 178.5(4)
N1 C11 C15 O1 -3.9(7)
C12 C11 C15 O1 176.6(4)
N1 C11 C15 C16 175.0(4)
C12 C11 C15 C16 -4.5(7)
C26 C21 C22 O21 -177.7(4)
N21 C21 C22 O21 1.3(6)
C26 C21 C22 C23 2.4(7)
N21 C21 C22 C23 -178.7(4)
O21 C22 C23 C24 178.3(4)
C21 C22 C23 C24 -1.8(7)
C22 C23 C24 C25 0.3(8)
C23 C24 C25 C26 0.7(8)
C24 C25 C26 C21 -0.1(8)
N21 C21 C26 C25 179.8(4)
C22 C21 C26 C25 -1.4(7)
N2 C31 C32 O5 157.4(5)
C35 C31 C32 O5 -23.4(8)
N2 C31 C32 O6 -21.3(6)
C35 C31 C32 O6 157.9(4)
N2 C31 C35 O4 -6.6(8)
C32 C31 C35 O4 174.3(4)
N2 C31 C35 C36 171.8(4)
C32 C31 C35 C36 -7.2(7)
C15 C11 N1 N11 3.3(7)
C12 C11 N1 N11 -177.1(4)
C35 C31 N2 N21 4.8(7)
C32 C31 N2 N21 -176.1(4)
C11 N1 N11 C1 -180.0(4)
C11 N1 N11 Cu1 6.1(6)
C6 C1 N11 N1 6.0(7)
C2 C1 N11 N1 -175.4(4)
C6 C1 N11 Cu1 -179.1(4)
C2 C1 N11 Cu1 -0.5(5)
C31 N2 N21 C21 179.3(4)
C31 N2 N21 Cu2 2.1(6)
C26 C21 N21 N2 -2.1(7)
C22 C21 N21 N2 179.1(4)
C26 C21 N21 Cu2 175.6(4)
C22 C21 N21 Cu2 -3.3(5)
C11 C15 O1 Cu1 -4.8(6)
C16 C15 O1 Cu1 176.2(3)
O2 C12 O3 C13 -2.0(7)
C11 C12 O3 C13 177.6(4)
C14 C13 O3 C12 176.9(4)
C31 C35 O4 Cu2 1.3(6)
C36 C35 O4 Cu2 -177.3(3)
O5 C32 O6 C33 -0.1(7)
C31 C32 O6 C33 178.7(4)
C34 C33 O6 C32 -161.6(4)
C3 C2 O11 Cu2 9.1(8)
C1 C2 O11 Cu2 -171.4(4)
C3 C2 O11 Cu1 179.4(4)
C1 C2 O11 Cu1 -1.1(5)
C23 C22 O21 Cu1 -16.9(8)
C21 C22 O21 Cu1 163.1(4)
C23 C22 O21 Cu2 -178.7(4)
C21 C22 O21 Cu2 1.3(5)
N1 N11 Cu1 O1 -10.7(4)
C1 N11 Cu1 O1 175.2(3)
N1 N11 Cu1 O11 174.0(4)
C1 N11 Cu1 O11 -0.1(3)
N1 N11 Cu1 O21 -157.3(4)
C1 N11 Cu1 O21 28.6(6)
N1 N11 Cu1 Cu2 177.8(3)
C1 N11 Cu1 Cu2 3.7(3)
C15 O1 Cu1 N11 9.7(4)
C15 O1 Cu1 O21 178.2(3)
C15 O1 Cu1 Cu2 177.3(3)
C2 O11 Cu1 N11 0.7(3)
Cu2 O11 Cu1 N11 174.90(17)
C2 O11 Cu1 O21 -169.4(3)
Cu2 O11 Cu1 O21 4.79(14)
C2 O11 Cu1 Cu2 -174.2(4)
C22 O21 Cu1 N11 163.2(5)
Cu2 O21 Cu1 N11 -33.9(5)
C22 O21 Cu1 O1 17.9(5)
Cu2 O21 Cu1 O1 -179.16(13)
C22 O21 Cu1 O11 -167.6(5)
Cu2 O21 Cu1 O11 -4.71(14)
C22 O21 Cu1 Cu2 -162.9(6)
C35 O4 Cu2 N21 3.3(4)
C35 O4 Cu2 O11 -175.2(4)
C35 O4 Cu2 Cu1 -176.1(3)
N2 N21 Cu2 O4 -5.2(4)
C21 N21 Cu2 O4 177.5(3)
N2 N21 Cu2 O11 170.1(4)
C21 N21 Cu2 O11 -7.2(7)
N2 N21 Cu2 O21 -179.6(4)
C21 N21 Cu2 O21 3.2(3)
N2 N21 Cu2 Cu1 174.4(3)
C21 N21 Cu2 Cu1 -2.9(3)
C2 O11 Cu2 O4 -8.3(5)
Cu1 O11 Cu2 O4 -179.17(14)
C2 O11 Cu2 N21 176.7(5)
Cu1 O11 Cu2 N21 5.8(6)
C2 O11 Cu2 O21 166.1(5)
Cu1 O11 Cu2 O21 -4.77(14)
C2 O11 Cu2 Cu1 170.9(6)
C22 O21 Cu2 N21 -2.4(3)
Cu1 O21 Cu2 N21 -172.02(16)
C22 O21 Cu2 O11 174.3(3)
Cu1 O21 Cu2 O11 4.74(14)
C22 O21 Cu2 Cu1 169.6(4)
N11 Cu1 Cu2 O4 -4.6(2)
O1 Cu1 Cu2 O4 -169.9(2)
O11 Cu1 Cu2 O4 1.4(2)
O21 Cu1 Cu2 O4 -171.3(2)
N11 Cu1 Cu2 N21 176.10(19)
O1 Cu1 Cu2 N21 10.9(2)
O11 Cu1 Cu2 N21 -177.9(2)
O21 Cu1 Cu2 N21 9.48(19)
N11 Cu1 Cu2 O11 -6.0(2)
O1 Cu1 Cu2 O11 -171.2(2)
O21 Cu1 Cu2 O11 -172.6(2)
N11 Cu1 Cu2 O21 166.6(2)
O1 Cu1 Cu2 O21 1.4(2)
O11 Cu1 Cu2 O21 172.6(2)
